data_7157260
loop_
_publ_author_name
'Zhang, Yunyang'
'Mui, Janice W.-Y.'
'Arumaperuma, Thimali'
'Lingford, James P.'
'Goddard-Borger, Ethan D'
'White, Jonathan M.'
'Williams, Spencer J.'

_publ_section_title
;
 Concise synthesis of sulfoquinovose and sulfoquinovosyl diacylglycerides,
 and development of a fluorogenic substrate for sulfoquinovosidases.
;
_journal_issue 4
_journal_name_full 'Organic &amp; biomolecular chemistry'
_journal_page_first 675
_journal_page_last 686
_journal_paper_doi 10.1039/c9ob02540e
_journal_volume 18
_journal_year 2020
_chemical_absolute_configuration rmad
_chemical_formula_sum 'C6 H13 K O9 S'
_chemical_formula_weight 300.32
_space_group_crystal_system orthorhombic
_space_group_IT_number 19
_space_group_name_Hall 'P 2ac 2ab'
_space_group_name_H-M_alt 'P 21 21 21'
_atom_sites_solution_hydrogens mixed
_audit_creation_method SHELXL-2016/6
_audit_update_record
;
2019-11-21 deposited with the CCDC.	2019-12-19 downloaded from the CCDC.
;
_cell_angle_alpha 90
_cell_angle_beta 90
_cell_angle_gamma 90
_cell_formula_units_Z 4
_cell_length_a 7.1850(14)
_cell_length_b 10.000(2)
_cell_length_c 15.059(3)
_cell_measurement_reflns_used 1845
_cell_measurement_temperature 100.0(2)
_cell_measurement_theta_max 31.4
_cell_measurement_theta_min 2.4
_cell_volume 1082.0(4)
_computing_cell_refinement 'XDS (Kabsch, 1993)'
_computing_data_collection 'AS QEGUI'
_computing_data_reduction 'XDS (Kabsch, 1993)'
_computing_structure_refinement 'SHELXL-2016/6 (Sheldrick, 2016)'
_computing_structure_solution 'SHELXT 2018/2 (Sheldrick, 2018)'
_diffrn_ambient_temperature 100.0(2)
_diffrn_measured_fraction_theta_full 0.999
_diffrn_measured_fraction_theta_max 0.872
_diffrn_measurement_device_type 'ADSC Quantum 210r'
_diffrn_measurement_method 'Omega Scan'
_diffrn_radiation_monochromator 'Silicon Double Crystal'
_diffrn_radiation_source 'MX1 Beamline Australian Synchrotron'
_diffrn_radiation_type Synchrotron
_diffrn_radiation_wavelength 0.710757
_diffrn_reflns_av_R_equivalents 0.1100
_diffrn_reflns_av_unetI/netI 0.1026
_diffrn_reflns_Laue_measured_fraction_full 0.999
_diffrn_reflns_Laue_measured_fraction_max 0.872
_diffrn_reflns_limit_h_max 9
_diffrn_reflns_limit_h_min -9
_diffrn_reflns_limit_k_max 13
_diffrn_reflns_limit_k_min -13
_diffrn_reflns_limit_l_max 18
_diffrn_reflns_limit_l_min -22
_diffrn_reflns_number 10195
_diffrn_reflns_point_group_measured_fraction_full 0.999
_diffrn_reflns_point_group_measured_fraction_max 0.861
_diffrn_reflns_theta_full 25.242
_diffrn_reflns_theta_max 31.621
_diffrn_reflns_theta_min 2.445
_exptl_absorpt_coefficient_mu 0.721
_exptl_absorpt_correction_T_max 0.86
_exptl_absorpt_correction_T_min 0.70
_exptl_absorpt_correction_type multi-scan
_exptl_absorpt_process_details 'XDS (Kabsch, 1993)'
_exptl_crystal_colour COLOURLESS
_exptl_crystal_density_diffrn 1.844
_exptl_crystal_description PRISM
_exptl_crystal_F_000 624
_exptl_crystal_size_max 0.03
_exptl_crystal_size_mid 0.02
_exptl_crystal_size_min 0.02
_refine_diff_density_max 0.551
_refine_diff_density_min -0.648
_refine_diff_density_rms 0.155
_refine_ls_abs_structure_details
;
 Flack x determined using 555 quotients [(I+)-(I-)]/[(I+)+(I-)]
 (Parsons, Flack and Wagner, Acta Cryst. B69 (2013) 249-259).
;
_refine_ls_abs_structure_Flack -0.02(7)
_refine_ls_extinction_coef 0.069(12)
_refine_ls_extinction_expression Fc^*^=kFc[1+0.001xFc^2^\l^3^/sin(2\q)]^-1/4^
_refine_ls_extinction_method 'SHELXL-2016/6 (Sheldrick 2016)'
_refine_ls_goodness_of_fit_ref 1.038
_refine_ls_hydrogen_treatment mixed
_refine_ls_matrix_type full
_refine_ls_number_parameters 177
_refine_ls_number_reflns 3142
_refine_ls_number_restraints 5
_refine_ls_restrained_S_all 1.041
_refine_ls_R_factor_all 0.1384
_refine_ls_R_factor_gt 0.0746
_refine_ls_shift/su_max 0.000
_refine_ls_shift/su_mean 0.000
_refine_ls_structure_factor_coef Fsqd
_refine_ls_weighting_details 'w=1/[\s^2^(Fo^2^)+(0.1055P)^2^+0.4711P] where P=(Fo^2^+2Fc^2^)/3'
_refine_ls_weighting_scheme calc
_refine_ls_wR_factor_gt 0.1829
_refine_ls_wR_factor_ref 0.2177
_reflns_Friedel_coverage 0.719
_reflns_Friedel_fraction_full 0.999
_reflns_Friedel_fraction_max 0.846
_reflns_number_gt 1838
_reflns_number_total 3142
_reflns_threshold_expression 'I > 2\s(I)'
_cod_data_source_file c9ob02540e2.cif
_cod_data_source_block shelx
_cod_depositor_comments
;
The following automatic conversions were performed:

data item '_exptl_absorpt_correction_type' value 'Multi-Scan' was
changed to 'multi-scan' in accordance with the
/home/data/users/saulius/crontab/automatic-downloads/rss-feeds/RSC/lib/dictionaries/cif_core.dic
dictionary named 'cif_core.dic' version 2.4.2 last updated on
2011-04-26.

Automatic conversion script
Id: cif_fix_values 7556 2019-12-06 15:28:31Z antanas 

 Adding full bibliography for 7157260--7157261.cif.
;
_cod_database_code 7157260
_shelx_shelxl_version_number 2016/6
_shelx_space_group_comment
;
The symmetry employed for this shelxl refinement is uniquely defined
by the following loop, which should always be used as a source of
symmetry information in preference to the above space-group names.
They are only intended as comments.
;

loop_
_space_group_symop_operation_xyz
'x, y, z'
'-x+1/2, -y, z+1/2'
'-x, y+1/2, -z+1/2'
'x+1/2, -y+1/2, -z'

loop_
_atom_site_label
_atom_site_type_symbol
_atom_site_fract_x
_atom_site_fract_y
_atom_site_fract_z
_atom_site_U_iso_or_equiv
_atom_site_adp_type
_atom_site_occupancy
_atom_site_site_symmetry_order
_atom_site_calc_flag
_atom_site_refinement_flags_posn
_atom_site_refinement_flags_adp
_atom_site_refinement_flags_occupancy
_atom_site_disorder_assembly
_atom_site_disorder_group
C2 C -0.0033(11) 0.3975(8) 0.3929(5) 0.0444(18) Uani 1 1 d . . . . .
H2 H -0.046335 0.305803 0.403109 0.053 Uiso 1 1 calc R U . A 1
C3 C 0.1820(10) 0.4153(7) 0.4376(5) 0.0380(16) Uani 1 1 d . . . . .
H3 H 0.220286 0.509140 0.433075 0.046 Uiso 1 1 calc R U . . .
C4 C 0.3269(10) 0.3272(7) 0.3924(5) 0.0377(15) Uani 1 1 d . . . . .
H4 H 0.295822 0.232890 0.402200 0.045 Uiso 1 1 calc R U . . .
C5 C 0.3297(11) 0.3564(7) 0.2928(5) 0.0389(16) Uani 1 1 d . . . . .
H5 H 0.366078 0.449703 0.283221 0.047 Uiso 1 1 calc R U . . .
C6 C 0.4623(11) 0.2656(8) 0.2433(5) 0.0426(16) Uani 1 1 d . . . . .
H6A H 0.405000 0.178343 0.236441 0.051 Uiso 1 1 calc R U . . .
H6B H 0.574378 0.254155 0.278416 0.051 Uiso 1 1 calc R U . . .
C1 C 0.0116(12) 0.4206(8) 0.2936(5) 0.0491(19) Uani 0.697(18) 1 d . . P B 1
H1 H -0.108711 0.397921 0.266835 0.059 Uiso 0.697(18) 1 calc R U P B 1
O1 O 0.0470(11) 0.5487(6) 0.2758(5) 0.041(2) Uani 0.697(18) 1 d D . P B 1
C1A C 0.0116(12) 0.4206(8) 0.2936(5) 0.0491(19) Uani 0.303(18) 1 d D . P B 2
H1A H 0.066049 0.510082 0.288379 0.059 Uiso 0.303(18) 1 calc R U P B 2
O1B O -0.140(3) 0.430(3) 0.2565(13) 0.070(9) Uani 0.303(18) 1 d . . P B 2
O2 O -0.1338(9) 0.4875(6) 0.4312(4) 0.0547(15) Uani 1 1 d . . . . .
H2A H -0.144292 0.471554 0.484363 0.082 Uiso 1 1 calc R U . . .
O3 O 0.1743(8) 0.3778(5) 0.5289(3) 0.0410(12) Uani 1 1 d . . . . .
H3A H 0.100453 0.426302 0.555141 0.062 Uiso 1 1 calc R U . . .
O4 O 0.5067(7) 0.3548(5) 0.4289(3) 0.0414(12) Uani 1 1 d . . . . .
H4A H 0.561612 0.284299 0.438200 0.062 Uiso 1 1 calc R U . . .
O5 O 0.1477(8) 0.3349(6) 0.2566(3) 0.0438(12) Uani 1 1 d . . . . .
O6 O 0.3683(12) 0.3211(12) 0.0797(4) 0.103(3) Uani 1 1 d . . . . .
O7 O 0.5778(13) 0.4648(6) 0.1503(5) 0.082(3) Uani 1 1 d . . . . .
O8 O 0.6728(10) 0.2480(7) 0.1055(4) 0.0649(18) Uani 1 1 d . . . . .
O9 O -0.0556(12) 0.5139(7) 0.0961(5) 0.0624(18) Uani 1 1 d D . . . .
S1 S 0.5246(3) 0.3274(2) 0.13681(13) 0.0466(5) Uani 1 1 d . . . . .
K1 K 0.0299(3) 0.2475(2) 0.08783(14) 0.0581(6) Uani 1 1 d . . . . .
H9A H -0.05(3) 0.560(14) 0.051(6) 0.16(7) Uiso 1 1 d D . . . .
H9B H -0.06(4) 0.54(2) 0.149(5) 0.246 Uiso 1 1 d D U . . .
H1C H -0.043(2) 0.599(3) 0.267(9) 0.246 Uiso 0.697(18) 1 d D U P . .

loop_
_atom_site_aniso_label
_atom_site_aniso_U_11
_atom_site_aniso_U_22
_atom_site_aniso_U_33
_atom_site_aniso_U_23
_atom_site_aniso_U_13
_atom_site_aniso_U_12
C2 0.040(4) 0.051(4) 0.042(4) -0.002(3) 0.001(3) 0.004(3)
C3 0.042(4) 0.037(3) 0.035(4) 0.005(3) -0.001(3) -0.003(3)
C4 0.040(4) 0.035(3) 0.038(3) -0.001(3) 0.001(3) 0.004(3)
C5 0.039(4) 0.036(4) 0.041(4) -0.001(3) 0.007(3) -0.001(3)
C6 0.041(4) 0.043(4) 0.044(4) 0.002(3) 0.000(3) -0.001(3)
C1 0.043(5) 0.061(5) 0.043(4) 0.000(3) -0.001(4) 0.010(4)
O1 0.050(5) 0.030(4) 0.043(4) 0.005(3) 0.002(4) 0.003(3)
C1A 0.043(5) 0.061(5) 0.043(4) 0.000(3) -0.001(4) 0.010(4)
O1B 0.025(10) 0.14(2) 0.041(12) -0.013(12) -0.007(8) 0.005(12)
O2 0.053(4) 0.063(4) 0.047(3) 0.002(3) 0.008(3) 0.016(3)
O3 0.046(3) 0.042(3) 0.036(3) -0.002(2) 0.005(2) 0.000(2)
O4 0.037(3) 0.041(2) 0.046(3) 0.002(2) -0.002(3) 0.002(2)
O5 0.040(3) 0.053(3) 0.038(3) -0.002(2) -0.003(2) 0.002(2)
O6 0.067(5) 0.211(10) 0.031(3) 0.025(5) 0.000(3) -0.016(6)
O7 0.128(7) 0.036(3) 0.083(5) 0.002(3) 0.061(5) 0.001(4)
O8 0.075(4) 0.050(3) 0.070(4) -0.004(3) 0.034(3) 0.007(4)
O9 0.078(5) 0.046(3) 0.063(4) 0.008(3) 0.015(4) 0.003(3)
S1 0.0490(11) 0.0518(10) 0.0390(9) 0.0021(8) 0.0080(10) 0.0048(9)
K1 0.0556(11) 0.0513(10) 0.0675(12) -0.0132(9) -0.0083(10) 0.0034(10)

loop_
_atom_type_symbol
_atom_type_description
_atom_type_scat_dispersion_real
_atom_type_scat_dispersion_imag
_atom_type_scat_source
C C 0.0033 0.0016 'International Tables Vol C Tables 4.2.6.8 and 6.1.1.4'
H H 0.0000 0.0000 'International Tables Vol C Tables 4.2.6.8 and 6.1.1.4'
O O 0.0106 0.0060 'International Tables Vol C Tables 4.2.6.8 and 6.1.1.4'
S S 0.1246 0.1234 'International Tables Vol C Tables 4.2.6.8 and 6.1.1.4'
K K 0.2009 0.2494 'International Tables Vol C Tables 4.2.6.8 and 6.1.1.4'

loop_
_geom_angle_atom_site_label_1
_geom_angle_atom_site_label_2
_geom_angle_atom_site_label_3
_geom_angle
_geom_angle_site_symmetry_1
_geom_angle_site_symmetry_3
O2 C2 C3 109.1(6) . .
O2 C2 C1 110.5(6) . .
C3 C2 C1 111.2(7) . .
O2 C2 C1A 110.5(6) . .
C3 C2 C1A 111.2(7) . .
O2 C2 K1 45.6(4) . 3
C3 C2 K1 83.9(4) . 3
C1 C2 K1 86.2(4) . 3
O2 C2 H2 108.7 . .
C3 C2 H2 108.7 . .
C1 C2 H2 108.7 . .
K1 C2 H2 154.3 3 .
O3 C3 C2 111.5(6) . .
O3 C3 C4 107.7(6) . .
C2 C3 C4 109.6(6) . .
O3 C3 H3 109.3 . .
C2 C3 H3 109.3 . .
C4 C3 H3 109.3 . .
O4 C4 C3 109.5(6) . .
O4 C4 C5 109.1(6) . .
C3 C4 C5 109.7(6) . .
O4 C4 H4 109.5 . .
C3 C4 H4 109.5 . .
C5 C4 H4 109.5 . .
O5 C5 C6 107.3(6) . .
O5 C5 C4 109.4(6) . .
C6 C5 C4 112.2(6) . .
O5 C5 H5 109.3 . .
C6 C5 H5 109.3 . .
C4 C5 H5 109.3 . .
C5 C6 S1 113.2(5) . .
C5 C6 H6A 108.9 . .
S1 C6 H6A 108.9 . .
C5 C6 H6B 108.9 . .
S1 C6 H6B 108.9 . .
H6A C6 H6B 107.7 . .
O1 C1 O5 111.8(7) . .
O1 C1 C2 110.9(7) . .
O5 C1 C2 110.1(6) . .
O1 C1 H1 107.9 . .
O5 C1 H1 107.9 . .
C2 C1 H1 107.9 . .
C1 O1 K1 118.6(6) . 3
C1 O1 H1C 117.8(10) . .
K1 O1 H1C 63(9) 3 .
O1B C1A O5 118.8(13) . .
O1B C1A C2 113.5(12) . .
O5 C1A C2 110.1(6) . .
O1B C1A H1A 104.2 . .
O5 C1A H1A 104.2 . .
C2 C1A H1A 104.2 . .
C1A O1B K1 88.8(12) . .
C2 O2 H2A 109.5 . .
C3 O3 H3A 109.5 . .
C4 O4 H4A 109.5 . .
C1A O5 C5 113.0(6) . .
C1 O5 C5 113.0(6) . .
C1A O5 K1 109.6(4) . .
C1 O5 K1 109.6(4) . .
C5 O5 K1 131.6(4) . .
S1 O6 K1 137.9(4) . .
S1 O6 K1 103.0(4) . 4
K1 O6 K1 111.1(3) . 4
S1 O8 K1 141.9(4) . 1_655
S1 O8 K1 93.2(3) . 4
K1 O8 K1 103.48(19) 1_655 4
K1 O9 H9A 120(10) . .
K1 O9 H9B 109(10) . .
H9A O9 H9B 130(10) . .
O8 S1 O6 111.8(5) . .
O8 S1 O7 112.6(4) . .
O6 S1 O7 109.8(6) . .
O8 S1 C6 107.2(4) . .
O6 S1 C6 109.5(4) . .
O7 S1 C6 105.8(4) . .
O8 S1 K1 62.8(3) . 4
O6 S1 K1 53.6(3) . 4
O7 S1 K1 109.9(3) . 4
C6 S1 K1 144.0(3) . 4
O8 S1 K1 122.3(3) . .
O6 S1 K1 27.3(3) . .
O7 S1 K1 119.1(4) . .
C6 S1 K1 82.1(3) . .
K1 S1 K1 76.72(6) 4 .
O8 S1 K1 24.8(3) . 1_655
O6 S1 K1 129.2(4) . 1_655
O7 S1 K1 88.5(3) . 1_655
C6 S1 K1 110.1(3) . 1_655
K1 S1 K1 75.75(5) 4 1_655
K1 S1 K1 146.31(8) . 1_655
O6 K1 O8 162.8(3) . 1_455
O6 K1 O2 90.5(3) . 3_545
O8 K1 O2 106.6(2) 1_455 3_545
O6 K1 O9 86.3(3) . .
O8 K1 O9 76.7(2) 1_455 .
O2 K1 O9 175.4(2) 3_545 .
O6 K1 O5 70.5(2) . .
O8 K1 O5 101.8(2) 1_455 .
O2 K1 O5 107.99(19) 3_545 .
O9 K1 O5 74.0(2) . .
O6 K1 O6 114.5(2) . 4_455
O8 K1 O6 71.8(2) 1_455 4_455
O2 K1 O6 77.8(3) 3_545 4_455
O9 K1 O6 100.5(3) . 4_455
O5 K1 O6 172.6(2) . 4_455
O6 K1 O1 114.4(3) . 3_545
O8 K1 O1 74.9(2) 1_455 3_545
O2 K1 O1 58.23(19) 3_545 3_545
O9 K1 O1 126.2(2) . 3_545
O5 K1 O1 68.43(18) . 3_545
O6 K1 O1 112.4(3) 4_455 3_545
O6 K1 O8 68.46(19) . 4_455
O8 K1 O8 115.3(2) 1_455 4_455
O2 K1 O8 79.82(18) 3_545 4_455
O9 K1 O8 95.9(2) . 4_455
O5 K1 O8 138.28(17) . 4_455
O6 K1 O8 46.1(2) 4_455 4_455
O1 K1 O8 137.56(19) 3_545 4_455
O6 K1 O1B 103.1(4) . .
O8 K1 O1B 63.9(4) 1_455 .
O2 K1 O1B 134.4(5) 3_545 .
O9 K1 O1B 49.8(5) . .
O5 K1 O1B 42.1(3) . .
O6 K1 O1B 130.6(4) 4_455 .
O8 K1 O1B 145.7(5) 4_455 .
O6 K1 S1 91.51(18) . 4_455
O8 K1 S1 95.19(16) 1_455 4_455
O2 K1 S1 72.15(14) 3_545 4_455
O9 K1 S1 104.63(17) . 4_455
O5 K1 S1 161.99(14) . 4_455
O6 K1 S1 23.46(17) 4_455 4_455
O1 K1 S1 122.60(15) 3_545 4_455
O8 K1 S1 23.95(12) 4_455 4_455
O6 K1 C2 110.1(3) . 3_545
O8 K1 C2 86.5(2) 1_455 3_545
O2 K1 C2 21.96(17) 3_545 3_545
O9 K1 C2 162.3(2) . 3_545
O5 K1 C2 104.49(18) . 3_545
O6 K1 C2 79.2(3) 4_455 3_545
O1 K1 C2 41.55(18) 3_545 3_545
O8 K1 C2 96.34(17) 4_455 3_545
S1 K1 C2 82.24(14) 4_455 3_545
O6 K1 S1 14.79(15) . .
O8 K1 S1 158.46(17) 1_455 .
O2 K1 S1 87.93(14) 3_545 .
O9 K1 S1 89.79(19) . .
O5 K1 S1 57.80(12) . .
O6 K1 S1 127.93(18) 4_455 .
O1 K1 S1 100.85(17) 3_545 .
O8 K1 S1 82.31(12) 4_455 .
O1B K1 S1 94.6(3) . .
S1 K1 S1 104.52(7) 4_455 .
C2 K1 S1 104.45(14) 3_545 .

loop_
_geom_bond_atom_site_label_1
_geom_bond_atom_site_label_2
_geom_bond_distance
_geom_bond_site_symmetry_2
C2 O2 1.423(9) .
C2 C3 1.503(11) .
C2 C1 1.516(11) .
C2 C1A 1.516(11) .
C2 K1 3.518(8) 3
C2 H2 0.9800 .
C3 O3 1.426(9) .
C3 C4 1.524(10) .
C3 H3 0.9800 .
C4 O4 1.431(9) .
C4 C5 1.528(11) .
C4 H4 0.9800 .
C5 O5 1.433(10) .
C5 C6 1.513(10) .
C5 H5 0.9800 .
C6 S1 1.776(8) .
C6 H6A 0.9700 .
C6 H6B 0.9700 .
C1 O1 1.333(10) .
C1 O5 1.414(9) .
C1 H1 0.9800 .
O1 K1 2.911(8) 3
O1 H1C 0.8300(14) .
C1A O1B 1.23(2) .
C1A O5 1.414(9) .
C1A H1A 0.9800 .
O1B K1 3.36(2) .
O2 H2A 0.8200 .
O3 H3A 0.8200 .
O4 H4A 0.8200 .
O5 K1 2.818(5) .
O6 S1 1.416(8) .
O6 K1 2.543(9) .
O6 K1 2.861(8) 4
O7 S1 1.440(7) .
O8 S1 1.409(6) .
O8 K1 2.580(7) 1_655
O8 K1 3.088(7) 4
O9 K1 2.736(7) .
O9 H9A 0.823(14) .
O9 H9B 0.823(14) .
S1 K1 3.465(3) 4
S1 K1 3.717(3) .
S1 K1 3.790(3) 1_655

loop_
_geom_hbond_atom_site_label_D
_geom_hbond_atom_site_label_H
_geom_hbond_atom_site_label_A
_geom_hbond_distance_DH
_geom_hbond_distance_HA
_geom_hbond_distance_DA
_geom_hbond_angle_DHA
_geom_hbond_site_symmetry_A
C3 H3 O8 0.98 2.58 3.547(10) 170.9 3_655
O2 H2A O7 0.82 2.62 3.358(9) 150.0 2_565
O3 H3A O6 0.82 2.56 3.121(13) 126.6 2_565
O3 H3A O7 0.82 2.21 3.016(10) 168.2 2_565
O3 H3A S1 0.82 2.90 3.657(6) 155.3 2_565
O4 H4A O3 0.82 1.88 2.695(7) 173.9 4_556
O9 H9A O4 0.823(14) 2.05(4) 2.861(8) 170(17) 2_564
O9 H9B O1 0.823(14) 2.06(12) 2.826(11) 155(28) .
O9 H9B O1B 0.823(14) 2.0(2) 2.63(2) 129(24) .
C3 H3 O8 0.98 2.58 3.547(10) 170.9 3_655
O2 H2A O7 0.82 2.62 3.358(9) 150.0 2_565
O3 H3A O6 0.82 2.56 3.121(13) 126.6 2_565
O3 H3A O7 0.82 2.21 3.016(10) 168.2 2_565
O3 H3A S1 0.82 2.90 3.657(6) 155.3 2_565
O4 H4A O3 0.82 1.88 2.695(7) 173.9 4_556
O9 H9A O4 0.823(14) 2.05(4) 2.861(8) 170(17) 2_564
O9 H9B O1 0.823(14) 2.06(12) 2.826(11) 155(28) .
O9 H9B O1B 0.823(14) 2.0(2) 2.63(2) 129(24) .

loop_
_geom_torsion_atom_site_label_1
_geom_torsion_atom_site_label_2
_geom_torsion_atom_site_label_3
_geom_torsion_atom_site_label_4
_geom_torsion
_geom_torsion_site_symmetry_1
_geom_torsion_site_symmetry_4
O2 C2 C3 O3 65.1(8) . .
C1 C2 C3 O3 -172.8(6) . .
C1A C2 C3 O3 -172.8(6) . .
K1 C2 C3 O3 103.7(5) 3 .
O2 C2 C3 C4 -175.7(6) . .
C1 C2 C3 C4 -53.5(8) . .
C1A C2 C3 C4 -53.5(8) . .
K1 C2 C3 C4 -137.0(5) 3 .
O3 C3 C4 O4 -64.6(7) . .
C2 C3 C4 O4 173.9(6) . .
O3 C3 C4 C5 175.7(6) . .
C2 C3 C4 C5 54.2(8) . .
O4 C4 C5 O5 -177.3(5) . .
C3 C4 C5 O5 -57.4(8) . .
O4 C4 C5 C6 63.7(8) . .
C3 C4 C5 C6 -176.4(6) . .
O5 C5 C6 S1 78.2(7) . .
C4 C5 C6 S1 -161.5(5) . .
O2 C2 C1 O1 53.0(9) . .
C3 C2 C1 O1 -68.3(9) . .
K1 C2 C1 O1 13.6(7) 3 .
O2 C2 C1 O5 177.4(6) . .
C3 C2 C1 O5 56.1(9) . .
K1 C2 C1 O5 138.0(6) 3 .
O5 C1 O1 K1 -142.3(5) . 3
C2 C1 O1 K1 -18.9(9) . 3
O2 C2 C1A O1B -46.7(18) . .
C3 C2 C1A O1B -168.0(17) . .
K1 C2 C1A O1B -86.1(17) 3 .
O2 C2 C1A O5 177.4(6) . .
C3 C2 C1A O5 56.1(9) . .
K1 C2 C1A O5 138.0(6) 3 .
O5 C1A O1B K1 -7.6(14) . .
C2 C1A O1B K1 -139.4(7) . .
O1B C1A O5 C5 165.9(16) . .
C2 C1A O5 C5 -60.7(8) . .
O1B C1A O5 K1 9.6(17) . .
C2 C1A O5 K1 142.9(5) . .
O1 C1 O5 C5 63.1(8) . .
C2 C1 O5 C5 -60.7(8) . .
O1 C1 O5 K1 -93.3(7) . .
C2 C1 O5 K1 142.9(5) . .
C6 C5 O5 C1A -176.2(6) . .
C4 C5 O5 C1A 61.9(8) . .
C6 C5 O5 C1 -176.2(6) . .
C4 C5 O5 C1 61.9(8) . .
C6 C5 O5 K1 -26.5(8) . .
C4 C5 O5 K1 -148.5(4) . .
K1 O8 S1 O6 139.3(7) 1_655 .
K1 O8 S1 O6 22.5(5) 4 .
K1 O8 S1 O7 15.1(9) 1_655 .
K1 O8 S1 O7 -101.6(4) 4 .
K1 O8 S1 C6 -100.8(7) 1_655 .
K1 O8 S1 C6 142.4(3) 4 .
K1 O8 S1 K1 116.8(7) 1_655 4
K1 O8 S1 K1 167.7(5) 1_655 .
K1 O8 S1 K1 50.9(3) 4 .
K1 O8 S1 K1 -116.8(7) 4 1_655
K1 O6 S1 O8 118.8(9) . .
K1 O6 S1 O8 -25.0(6) 4 .
K1 O6 S1 O7 -115.6(10) . .
K1 O6 S1 O7 100.6(5) 4 .
K1 O6 S1 C6 0.2(12) . .
K1 O6 S1 C6 -143.7(3) 4 .
K1 O6 S1 K1 143.8(13) . 4
K1 O6 S1 K1 -143.8(13) 4 .
K1 O6 S1 K1 139.5(7) . 1_655
K1 O6 S1 K1 -4.3(7) 4 1_655
C5 C6 S1 O8 169.2(6) . .
C5 C6 S1 O6 -69.4(8) . .
C5 C6 S1 O7 48.8(7) . .
C5 C6 S1 K1 -123.6(5) . 4
C5 C6 S1 K1 -69.3(5) . .
C5 C6 S1 K1 143.1(5) . 1_655
